data_7234862
loop_
_publ_author_name
'Yanze Liu'
'Yunxiang Lei'
'Miaochang Liu'
'Fei Li'
'Hongping Xiao'
'Jiuxi Chen'
'Xiaobo Huang'
'Wenxia Gao'
'Huayue Wu'
'Yixiang Cheng'

_publ_section_title
;
 The effect of N-alkyl chain length on the photophysical properties of
 indene-1,3-dionemethylene-1,4-dihydropyridine derivatives
;
_journal_name_full 'Journal of Materials Chemistry C'
_journal_page_first 5970
_journal_page_last 5980
_journal_paper_doi 10.1039/C6TC01877G
_journal_volume 4
_journal_year 2016
_chemical_formula_sum 'C20 H21 N O2'
_chemical_formula_weight 307.38
_space_group_IT_number 14
_space_group_name_Hall '-P 2ybc'
_space_group_name_H-M_alt 'P 1 21/c 1'
_symmetry_cell_setting monoclinic
_symmetry_space_group_name_Hall '-P 2ybc'
_symmetry_space_group_name_H-M 'P 1 21/c 1'
_atom_sites_solution_hydrogens geom
_atom_sites_solution_primary direct
_atom_sites_solution_secondary difmap
_cell_angle_alpha 90.00
_cell_angle_beta 113.975(6)
_cell_angle_gamma 90.00
_cell_formula_units_Z 4
_cell_length_a 9.2347(10)
_cell_length_b 15.8096(17)
_cell_length_c 12.1270(10)
_cell_measurement_reflns_used 4722
_cell_measurement_temperature 100(2)
_cell_measurement_theta_max 28.32
_cell_measurement_theta_min 2.58
_cell_volume 1617.8(3)
_computing_cell_refinement 'SAINT (Bruker, 2002)'
_computing_data_collection 'SMART (Bruker, 2002)'
_computing_data_reduction SAINT
_computing_molecular_graphics 'XP (Bruker, 2002)'
_computing_publication_material 'SHELXL-97 (Bruker, 2002)'
_computing_structure_refinement 'SHELXL-97 (Sheldrick, 1997)'
_computing_structure_solution 'SHELXS-97 (Sheldrick, 1997)'
_diffrn_ambient_temperature 100(2)
_diffrn_measured_fraction_theta_full 0.998
_diffrn_measured_fraction_theta_max 0.998
_diffrn_measurement_device_type 'Bruker APEX area-detector diffractometer'
_diffrn_measurement_method '\f and \w scans'
_diffrn_radiation_monochromator graphite
_diffrn_radiation_source 'fine-focus sealed tube'
_diffrn_radiation_type MoK\a
_diffrn_radiation_wavelength 0.71073
_diffrn_reflns_av_R_equivalents 0.0189
_diffrn_reflns_av_sigmaI/netI 0.0180
_diffrn_reflns_limit_h_max 11
_diffrn_reflns_limit_h_min -11
_diffrn_reflns_limit_k_max 19
_diffrn_reflns_limit_k_min -19
_diffrn_reflns_limit_l_max 14
_diffrn_reflns_limit_l_min -14
_diffrn_reflns_number 12870
_diffrn_reflns_theta_full 26.00
_diffrn_reflns_theta_max 26.00
_diffrn_reflns_theta_min 2.24
_exptl_absorpt_coefficient_mu 0.081
_exptl_absorpt_correction_T_max 0.9840
_exptl_absorpt_correction_T_min 0.9769
_exptl_absorpt_correction_type multi-scan
_exptl_absorpt_process_details 'SADABS (Bruker, 2002)'
_exptl_crystal_colour Red
_exptl_crystal_density_diffrn 1.262
_exptl_crystal_density_method 'not measured'
_exptl_crystal_description Prism
_exptl_crystal_F_000 656
_exptl_crystal_size_max 0.29
_exptl_crystal_size_mid 0.23
_exptl_crystal_size_min 0.20
_refine_diff_density_max 0.289
_refine_diff_density_min -0.239
_refine_diff_density_rms 0.055
_refine_ls_extinction_method none
_refine_ls_goodness_of_fit_ref 1.034
_refine_ls_hydrogen_treatment constr
_refine_ls_matrix_type full
_refine_ls_number_parameters 211
_refine_ls_number_reflns 3183
_refine_ls_number_restraints 0
_refine_ls_restrained_S_all 1.034
_refine_ls_R_factor_all 0.0393
_refine_ls_R_factor_gt 0.0354
_refine_ls_shift/su_max 0.000
_refine_ls_shift/su_mean 0.000
_refine_ls_structure_factor_coef Fsqd
_refine_ls_weighting_details 'calc w=1/[\s^2^(Fo^2^)+(0.0650P)^2^+0.5662P] where P=(Fo^2^+2Fc^2^)/3'
_refine_ls_weighting_scheme calc
_refine_ls_wR_factor_gt 0.1067
_refine_ls_wR_factor_ref 0.1104
_reflns_number_gt 2871
_reflns_number_total 3183
_reflns_threshold_expression I>2\s(I)
_cod_data_source_file J-Mater-Chem-C-2016-4-5970.cif
_cod_data_source_block mo_20151010c_0m
_cod_depositor_comments
;
The following automatic conversions were performed:

data item '_exptl_absorpt_correction_type' value 'Multi-scan' was
changed to 'multi-scan' in accordance with the built-in table derived
from the CIF Core dictionary named 'cif_core.dic' version 2.4.5 last
updated on 2014-11-21.

data item '_symmetry_cell_setting' value 'Monoclinic' was changed to
'monoclinic' in accordance with the built-in table derived from the
CIF Core dictionary named 'cif_core.dic' version 2.4.5 last updated
on 2014-11-21.

Automatic conversion script
Id: cif_fix_values 6909 2019-04-08 15:41:33Z antanas 
;
_cod_original_cell_volume 1617.7(3)
_cod_original_sg_symbol_H-M 'P 21/c'
_cod_database_code 7234862

loop_
_symmetry_equiv_pos_as_xyz
'x, y, z'
'-x, y+1/2, -z+1/2'
'-x, -y, -z'
'x, -y-1/2, z-1/2'

loop_
_atom_site_label
_atom_site_type_symbol
_atom_site_fract_x
_atom_site_fract_y
_atom_site_fract_z
_atom_site_U_iso_or_equiv
_atom_site_adp_type
_atom_site_occupancy
_atom_site_symmetry_multiplicity
_atom_site_calc_flag
_atom_site_refinement_flags
_atom_site_disorder_assembly
_atom_site_disorder_group
O1 O 0.96435(10) 0.86842(5) 0.04149(8) 0.0220(2) Uani 1 1 d . . .
O2 O 1.30832(10) 0.64189(5) 0.05270(9) 0.0253(2) Uani 1 1 d . . .
N1 N 0.86170(11) 0.57572(6) 0.21481(9) 0.0179(2) Uani 1 1 d . . .
C1 C 1.28869(14) 0.78824(7) -0.00932(11) 0.0201(3) Uani 1 1 d . . .
C2 C 1.40910(15) 0.79943(8) -0.04782(12) 0.0265(3) Uani 1 1 d . . .
H2 H 1.4748 0.7548 -0.0477 0.032 Uiso 1 1 calc R . .
C3 C 1.42890(16) 0.87994(9) -0.08700(13) 0.0294(3) Uani 1 1 d . . .
H3 H 1.5084 0.8890 -0.1142 0.035 Uiso 1 1 calc R . .
C4 C 1.33151(15) 0.94681(8) -0.08591(12) 0.0251(3) Uani 1 1 d . . .
H4 H 1.3477 1.0001 -0.1115 0.030 Uiso 1 1 calc R . .
C5 C 1.20985(14) 0.93514(8) -0.04691(10) 0.0204(3) Uani 1 1 d . . .
H5 H 1.1447 0.9797 -0.0459 0.025 Uiso 1 1 calc R . .
C6 C 1.18991(13) 0.85478(7) -0.00989(10) 0.0184(3) Uani 1 1 d . . .
C7 C 1.07082(13) 0.82322(7) 0.03547(10) 0.0174(2) Uani 1 1 d . . .
C8 C 1.10533(13) 0.73480(7) 0.06533(10) 0.0188(3) Uani 1 1 d . . .
C9 C 1.23977(14) 0.71072(7) 0.03917(11) 0.0192(3) Uani 1 1 d . . .
C10 C 1.02275(13) 0.68102(7) 0.11492(10) 0.0183(3) Uani 1 1 d . . .
C11 C 0.90818(14) 0.71249(7) 0.15429(11) 0.0196(3) Uani 1 1 d . . .
H11 H 0.8846 0.7700 0.1463 0.024 Uiso 1 1 calc R . .
C12 C 0.83096(14) 0.66104(8) 0.20374(10) 0.0192(3) Uani 1 1 d . . .
C13 C 0.96903(13) 0.54152(7) 0.17534(10) 0.0184(3) Uani 1 1 d . . .
C14 C 1.04907(14) 0.59284(7) 0.12781(10) 0.0190(3) Uani 1 1 d . . .
H14 H 1.1230 0.5688 0.1033 0.023 Uiso 1 1 calc R . .
C15 C 0.71172(15) 0.69708(8) 0.24596(12) 0.0234(3) Uani 1 1 d . . .
H15A H 0.6976 0.7563 0.2268 0.035 Uiso 1 1 calc R . .
H15B H 0.7490 0.6898 0.3317 0.035 Uiso 1 1 calc R . .
H15C H 0.6124 0.6683 0.2064 0.035 Uiso 1 1 calc R . .
C16 C 0.99794(15) 0.44793(7) 0.18613(11) 0.0218(3) Uani 1 1 d . . .
H16A H 1.0699 0.4331 0.1502 0.033 Uiso 1 1 calc R . .
H16B H 0.8994 0.4186 0.1453 0.033 Uiso 1 1 calc R . .
H16C H 1.0430 0.4322 0.2698 0.033 Uiso 1 1 calc R . .
C17 C 0.77383(14) 0.51962(7) 0.26452(11) 0.0198(3) Uani 1 1 d . . .
H17A H 0.7505 0.5503 0.3247 0.024 Uiso 1 1 calc R . .
H17B H 0.8396 0.4714 0.3038 0.024 Uiso 1 1 calc R . .
C18 C 0.61964(14) 0.48857(7) 0.16543(11) 0.0199(3) Uani 1 1 d . . .
H18A H 0.6427 0.4620 0.1023 0.024 Uiso 1 1 calc R . .
H18B H 0.5511 0.5367 0.1304 0.024 Uiso 1 1 calc R . .
C19 C 0.53278(15) 0.42553(8) 0.21193(11) 0.0240(3) Uani 1 1 d . . .
H19A H 0.5962 0.3747 0.2394 0.029 Uiso 1 1 calc R . .
H19B H 0.5178 0.4498 0.2800 0.029 Uiso 1 1 calc R . .
C20 C 0.37248(15) 0.40290(9) 0.11305(12) 0.0285(3) Uani 1 1 d . . .
H20A H 0.3086 0.4530 0.0876 0.043 Uiso 1 1 calc R . .
H20B H 0.3203 0.3625 0.1435 0.043 Uiso 1 1 calc R . .
H20C H 0.3874 0.3790 0.0457 0.043 Uiso 1 1 calc R . .

loop_
_atom_site_aniso_label
_atom_site_aniso_U_11
_atom_site_aniso_U_22
_atom_site_aniso_U_33
_atom_site_aniso_U_23
_atom_site_aniso_U_13
_atom_site_aniso_U_12
O1 0.0232(4) 0.0190(4) 0.0263(5) 0.0003(3) 0.0128(4) 0.0034(3)
O2 0.0223(4) 0.0194(4) 0.0363(5) -0.0005(4) 0.0140(4) 0.0032(3)
N1 0.0169(5) 0.0189(5) 0.0172(5) 0.0001(4) 0.0063(4) -0.0007(4)
C1 0.0190(6) 0.0201(6) 0.0201(6) -0.0023(5) 0.0067(5) -0.0011(4)
C2 0.0232(6) 0.0267(7) 0.0337(7) -0.0011(5) 0.0159(6) 0.0015(5)
C3 0.0264(7) 0.0327(7) 0.0357(7) 0.0014(6) 0.0194(6) -0.0032(5)
C4 0.0252(6) 0.0249(6) 0.0250(6) 0.0033(5) 0.0101(5) -0.0035(5)
C5 0.0210(6) 0.0208(6) 0.0174(6) 0.0003(4) 0.0057(5) -0.0005(5)
C6 0.0179(6) 0.0207(6) 0.0146(5) -0.0025(4) 0.0046(5) -0.0015(4)
C7 0.0174(5) 0.0185(6) 0.0146(5) -0.0026(4) 0.0048(4) -0.0007(4)
C8 0.0180(6) 0.0181(6) 0.0195(6) -0.0018(4) 0.0068(5) 0.0000(4)
C9 0.0175(6) 0.0186(6) 0.0200(6) -0.0032(4) 0.0059(5) -0.0014(4)
C10 0.0163(5) 0.0195(6) 0.0166(6) -0.0019(4) 0.0040(5) -0.0010(4)
C11 0.0195(6) 0.0167(5) 0.0214(6) -0.0015(4) 0.0070(5) -0.0003(4)
C12 0.0176(5) 0.0195(6) 0.0181(6) -0.0023(4) 0.0049(5) 0.0000(4)
C13 0.0180(6) 0.0190(6) 0.0159(6) -0.0008(4) 0.0045(5) 0.0007(4)
C14 0.0180(6) 0.0202(6) 0.0187(6) -0.0011(4) 0.0073(5) 0.0011(4)
C15 0.0242(6) 0.0220(6) 0.0268(6) -0.0010(5) 0.0132(5) 0.0014(5)
C16 0.0246(6) 0.0179(6) 0.0244(6) 0.0002(5) 0.0117(5) 0.0008(5)
C17 0.0211(6) 0.0205(6) 0.0194(6) 0.0022(4) 0.0100(5) 0.0000(4)
C18 0.0204(6) 0.0199(6) 0.0198(6) 0.0016(4) 0.0087(5) 0.0000(4)
C19 0.0248(6) 0.0256(6) 0.0225(6) 0.0030(5) 0.0105(5) -0.0031(5)
C20 0.0237(6) 0.0282(7) 0.0321(7) 0.0080(5) 0.0097(6) -0.0045(5)

loop_
_atom_type_symbol
_atom_type_description
_atom_type_scat_dispersion_real
_atom_type_scat_dispersion_imag
_atom_type_scat_source
C C 0.0033 0.0016 'International Tables Vol C Tables 4.2.6.8 and 6.1.1.4'
H H 0.0000 0.0000 'International Tables Vol C Tables 4.2.6.8 and 6.1.1.4'
N N 0.0061 0.0033 'International Tables Vol C Tables 4.2.6.8 and 6.1.1.4'
O O 0.0106 0.0060 'International Tables Vol C Tables 4.2.6.8 and 6.1.1.4'

loop_
_geom_angle_atom_site_label_1
_geom_angle_atom_site_label_2
_geom_angle_atom_site_label_3
_geom_angle
_geom_angle_site_symmetry_1
_geom_angle_site_symmetry_3
C12 N1 C13 120.12(10) . .
C12 N1 C17 120.05(9) . .
C13 N1 C17 119.78(10) . .
C2 C1 C6 121.20(11) . .
C2 C1 C9 130.29(11) . .
C6 C1 C9 108.50(10) . .
C1 C2 C3 117.81(12) . .
C1 C2 H2 121.1 . .
C3 C2 H2 121.1 . .
C4 C3 C2 120.98(12) . .
C4 C3 H3 119.5 . .
C2 C3 H3 119.5 . .
C3 C4 C5 120.97(12) . .
C3 C4 H4 119.5 . .
C5 C4 H4 119.5 . .
C6 C5 C4 117.53(11) . .
C6 C5 H5 121.2 . .
C4 C5 H5 121.2 . .
C5 C6 C1 121.49(11) . .
C5 C6 C7 129.63(11) . .
C1 C6 C7 108.88(10) . .
O1 C7 C8 129.84(11) . .
O1 C7 C6 123.09(10) . .
C8 C7 C6 107.06(9) . .
C10 C8 C7 125.43(10) . .
C10 C8 C9 125.91(10) . .
C7 C8 C9 108.64(10) . .
O2 C9 C8 129.74(11) . .
O2 C9 C1 123.35(11) . .
C8 C9 C1 106.91(10) . .
C14 C10 C11 115.33(10) . .
C14 C10 C8 122.46(10) . .
C11 C10 C8 122.20(10) . .
C12 C11 C10 122.14(11) . .
C12 C11 H11 118.9 . .
C10 C11 H11 118.9 . .
C11 C12 N1 120.14(10) . .
C11 C12 C15 120.51(11) . .
N1 C12 C15 119.34(10) . .
C14 C13 N1 120.10(11) . .
C14 C13 C16 120.85(10) . .
N1 C13 C16 119.05(10) . .
C13 C14 C10 122.14(11) . .
C13 C14 H14 118.9 . .
C10 C14 H14 118.9 . .
C12 C15 H15A 109.5 . .
C12 C15 H15B 109.5 . .
H15A C15 H15B 109.5 . .
C12 C15 H15C 109.5 . .
H15A C15 H15C 109.5 . .
H15B C15 H15C 109.5 . .
C13 C16 H16A 109.5 . .
C13 C16 H16B 109.5 . .
H16A C16 H16B 109.5 . .
C13 C16 H16C 109.5 . .
H16A C16 H16C 109.5 . .
H16B C16 H16C 109.5 . .
N1 C17 C18 111.22(9) . .
N1 C17 H17A 109.4 . .
C18 C17 H17A 109.4 . .
N1 C17 H17B 109.4 . .
C18 C17 H17B 109.4 . .
H17A C17 H17B 108.0 . .
C17 C18 C19 112.50(10) . .
C17 C18 H18A 109.1 . .
C19 C18 H18A 109.1 . .
C17 C18 H18B 109.1 . .
C19 C18 H18B 109.1 . .
H18A C18 H18B 107.8 . .
C20 C19 C18 110.61(10) . .
C20 C19 H19A 109.5 . .
C18 C19 H19A 109.5 . .
C20 C19 H19B 109.5 . .
C18 C19 H19B 109.5 . .
H19A C19 H19B 108.1 . .
C19 C20 H20A 109.5 . .
C19 C20 H20B 109.5 . .
H20A C20 H20B 109.5 . .
C19 C20 H20C 109.5 . .
H20A C20 H20C 109.5 . .
H20B C20 H20C 109.5 . .

loop_
_geom_bond_atom_site_label_1
_geom_bond_atom_site_label_2
_geom_bond_distance
_geom_bond_site_symmetry_2
O1 C7 1.2414(14) .
O2 C9 1.2358(15) .
N1 C12 1.3737(15) .
N1 C13 1.3745(15) .
N1 C17 1.4852(14) .
C1 C2 1.3812(17) .
C1 C6 1.3906(16) .
C1 C9 1.5060(16) .
C2 C3 1.3962(19) .
C2 H2 0.9300 .
C3 C4 1.3916(18) .
C3 H3 0.9300 .
C4 C5 1.3971(17) .
C4 H4 0.9300 .
C5 C6 1.3845(17) .
C5 H5 0.9300 .
C6 C7 1.5009(16) .
C7 C8 1.4467(16) .
C8 C10 1.4279(16) .
C8 C9 1.4516(16) .
C10 C14 1.4130(16) .
C10 C11 1.4161(16) .
C11 C12 1.3701(17) .
C11 H11 0.9300 .
C12 C15 1.5025(16) .
C13 C14 1.3722(16) .
C13 C16 1.4999(16) .
C14 H14 0.9300 .
C15 H15A 0.9600 .
C15 H15B 0.9600 .
C15 H15C 0.9600 .
C16 H16A 0.9600 .
C16 H16B 0.9600 .
C16 H16C 0.9600 .
C17 C18 1.5238(16) .
C17 H17A 0.9700 .
C17 H17B 0.9700 .
C18 C19 1.5239(16) .
C18 H18A 0.9700 .
C18 H18B 0.9700 .
C19 C20 1.5213(18) .
C19 H19A 0.9700 .
C19 H19B 0.9700 .
C20 H20A 0.9600 .
C20 H20B 0.9600 .
C20 H20C 0.9600 .

loop_
_geom_torsion_atom_site_label_1
_geom_torsion_atom_site_label_2
_geom_torsion_atom_site_label_3
_geom_torsion_atom_site_label_4
_geom_torsion
_geom_torsion_site_symmetry_1
_geom_torsion_site_symmetry_2
_geom_torsion_site_symmetry_3
_geom_torsion_site_symmetry_4
C6 C1 C2 C3 0.24(19) . . . .
C9 C1 C2 C3 -178.94(12) . . . .
C1 C2 C3 C4 0.7(2) . . . .
C2 C3 C4 C5 -0.8(2) . . . .
C3 C4 C5 C6 -0.16(18) . . . .
C4 C5 C6 C1 1.11(17) . . . .
C4 C5 C6 C7 -179.70(11) . . . .
C2 C1 C6 C5 -1.18(18) . . . .
C9 C1 C6 C5 178.16(10) . . . .
C2 C1 C6 C7 179.48(11) . . . .
C9 C1 C6 C7 -1.18(13) . . . .
C5 C6 C7 O1 2.86(19) . . . .
C1 C6 C7 O1 -177.86(11) . . . .
C5 C6 C7 C8 -178.22(12) . . . .
C1 C6 C7 C8 1.06(12) . . . .
O1 C7 C8 C10 -3.0(2) . . . .
C6 C7 C8 C10 178.18(11) . . . .
O1 C7 C8 C9 178.34(12) . . . .
C6 C7 C8 C9 -0.48(12) . . . .
C10 C8 C9 O2 0.4(2) . . . .
C7 C8 C9 O2 179.07(12) . . . .
C10 C8 C9 C1 -178.87(11) . . . .
C7 C8 C9 C1 -0.21(13) . . . .
C2 C1 C9 O2 0.8(2) . . . .
C6 C1 C9 O2 -178.45(11) . . . .
C2 C1 C9 C8 -179.86(13) . . . .
C6 C1 C9 C8 0.88(13) . . . .
C7 C8 C10 C14 171.78(11) . . . .
C9 C8 C10 C14 -9.78(19) . . . .
C7 C8 C10 C11 -8.01(18) . . . .
C9 C8 C10 C11 170.43(11) . . . .
C14 C10 C11 C12 1.32(17) . . . .
C8 C10 C11 C12 -178.87(11) . . . .
C10 C11 C12 N1 -1.03(18) . . . .
C10 C11 C12 C15 179.17(11) . . . .
C13 N1 C12 C11 -0.57(17) . . . .
C17 N1 C12 C11 -177.89(10) . . . .
C13 N1 C12 C15 179.22(10) . . . .
C17 N1 C12 C15 1.91(16) . . . .
C12 N1 C13 C14 1.80(16) . . . .
C17 N1 C13 C14 179.12(10) . . . .
C12 N1 C13 C16 -178.75(10) . . . .
C17 N1 C13 C16 -1.43(15) . . . .
N1 C13 C14 C10 -1.47(18) . . . .
C16 C13 C14 C10 179.09(11) . . . .
C11 C10 C14 C13 -0.07(17) . . . .
C8 C10 C14 C13 -179.88(11) . . . .
C12 N1 C17 C18 87.75(12) . . . .
C13 N1 C17 C18 -89.57(12) . . . .
N1 C17 C18 C19 175.64(10) . . . .
C17 C18 C19 C20 174.49(10) . . . .
